data_7708423
loop_
_publ_author_name
'Ondrej, Barta'
'Cisarova, Ivana'
'\<St\<epni\<cka, Petr'

_publ_section_title
;
 The protonation state governs the coordination of phosphinoferrocene
 guanidines
;
_journal_name_full 'Dalton Transactions'
_journal_paper_doi 10.1039/D1DT02884G
_journal_year 2021
_chemical_formula_moiety 'C58 H70 Cl2 Fe2 N6 P2 Pd, 2(F6 Sb)'
_chemical_formula_sum 'C58 H70 Cl2 F12 Fe2 N6 P2 Pd Sb2'
_chemical_formula_weight 1673.64
_space_group_crystal_system triclinic
_space_group_IT_number 2
_space_group_name_Hall '-P 1'
_space_group_name_H-M_alt 'P -1'
_atom_sites_solution_hydrogens mixed
_atom_sites_solution_primary dual
_atom_sites_solution_secondary difmap
_audit_creation_method SHELXL-2017/1
_audit_update_record
;
2021-08-25 deposited with the CCDC.	2021-09-24 downloaded from the CCDC.
;
_cell_angle_alpha 90.376(8)
_cell_angle_beta 104.974(6)
_cell_angle_gamma 112.399(5)
_cell_formula_units_Z 1
_cell_length_a 9.8295(16)
_cell_length_b 10.7854(17)
_cell_length_c 16.810(2)
_cell_measurement_reflns_used 9861
_cell_measurement_temperature 120(2)
_cell_measurement_theta_max 27.48
_cell_measurement_theta_min 2.28
_cell_volume 1580.7(4)
_computing_cell_refinement 'SAINT V8.40A (Bruker Nano, Inc., 2019)'
_computing_data_collection 'Bruker Instrument Service vV6.2.12'
_computing_data_reduction 'SAINT V8.40A (Bruker Nano, Inc., 2019)'
_computing_molecular_graphics 'PLATON (Spek, 2017)'
_computing_publication_material 'PLATON (Spek, 2017)'
_computing_structure_refinement 'SHELXL-2017/1 (Sheldrick, 2017)'
_computing_structure_solution 'SHELXT 2014/5 (Sheldrick, 2014)'
_diffrn_ambient_temperature 120(2)
_diffrn_measured_fraction_theta_full 0.998
_diffrn_measured_fraction_theta_max 0.993
_diffrn_measurement_device_type 'Bruker D8 VENTURE Kappa Duo with PHOTON III'
_diffrn_measurement_method '\f and \w scans'
_diffrn_radiation_monochromator 'Quazar Mo multilayer optic'
_diffrn_radiation_source 'I\mS micro-focus sealed tube'
_diffrn_radiation_type MoK\a
_diffrn_radiation_wavelength 0.71073
_diffrn_reflns_av_R_equivalents 0.0340
_diffrn_reflns_av_unetI/netI 0.0293
_diffrn_reflns_Laue_measured_fraction_full 0.998
_diffrn_reflns_Laue_measured_fraction_max 0.993
_diffrn_reflns_limit_h_max 12
_diffrn_reflns_limit_h_min -12
_diffrn_reflns_limit_k_max 14
_diffrn_reflns_limit_k_min -14
_diffrn_reflns_limit_l_max 21
_diffrn_reflns_limit_l_min -21
_diffrn_reflns_number 32266
_diffrn_reflns_point_group_measured_fraction_full 0.998
_diffrn_reflns_point_group_measured_fraction_max 0.993
_diffrn_reflns_theta_full 25.242
_diffrn_reflns_theta_max 27.595
_diffrn_reflns_theta_min 2.057
_exptl_absorpt_coefficient_mu 1.784
_exptl_absorpt_correction_T_max 0.94
_exptl_absorpt_correction_T_min 0.82
_exptl_absorpt_correction_type multi-scan
_exptl_absorpt_process_details 'SADABS-2016/2 - Bruker AXS'
_exptl_crystal_colour orange
_exptl_crystal_density_diffrn 1.758
_exptl_crystal_description prism
_exptl_crystal_F_000 832
_exptl_crystal_size_max 0.16
_exptl_crystal_size_mid 0.08
_exptl_crystal_size_min 0.04
_refine_diff_density_max 0.994
_refine_diff_density_min -0.959
_refine_diff_density_rms 0.106
_refine_ls_extinction_method none
_refine_ls_goodness_of_fit_ref 1.122
_refine_ls_hydrogen_treatment constr
_refine_ls_matrix_type full
_refine_ls_number_parameters 389
_refine_ls_number_reflns 7260
_refine_ls_number_restraints 0
_refine_ls_restrained_S_all 1.122
_refine_ls_R_factor_all 0.0438
_refine_ls_R_factor_gt 0.0364
_refine_ls_shift/su_max 0.002
_refine_ls_shift/su_mean 0.000
_refine_ls_structure_factor_coef Fsqd
_refine_ls_weighting_details 'w=1/[\s^2^(Fo^2^)+(0.0194P)^2^+4.6623P] where P=(Fo^2^+2Fc^2^)/3'
_refine_ls_weighting_scheme calc
_refine_ls_wR_factor_gt 0.0759
_refine_ls_wR_factor_ref 0.0785
_reflns_Friedel_coverage 0.000
_reflns_number_gt 6401
_reflns_number_total 7260
_reflns_threshold_expression 'I > 2\s(I)'
_cod_data_source_file d1dt02884g2.cif
_cod_data_source_block ob322
_cod_original_cell_volume 1580.6(4)
_cod_database_code 7708423
_shelx_shelxl_version_number 2017/1
_shelx_space_group_comment
;
The symmetry employed for this shelxl refinement is uniquely defined
by the following loop, which should always be used as a source of
symmetry information in preference to the above space-group names.
They are only intended as comments.
;
_shelx_estimated_absorpt_t_min 0.763
_shelx_estimated_absorpt_t_max 0.932

loop_
_space_group_symop_operation_xyz
'x, y, z'
'-x, -y, -z'

loop_
_atom_site_label
_atom_site_type_symbol
_atom_site_fract_x
_atom_site_fract_y
_atom_site_fract_z
_atom_site_U_iso_or_equiv
_atom_site_adp_type
_atom_site_occupancy
_atom_site_site_symmetry_order
_atom_site_calc_flag
_atom_site_refinement_flags_posn
_atom_site_refinement_flags_adp
_atom_site_refinement_flags_occupancy
_atom_site_disorder_assembly
_atom_site_disorder_group
Pd Pd 0.500000 0.000000 0.500000 0.01143(8) Uani 1 2 d S . P . .
Cl Cl 0.76197(9) 0.10710(8) 0.54967(5) 0.01883(16) Uani 1 1 d . . . . .
Fe Fe 0.49503(5) 0.23697(4) 0.70826(3) 0.01220(10) Uani 1 1 d . . . . .
P P 0.49917(9) 0.21527(8) 0.50125(5) 0.01138(15) Uani 1 1 d . . . . .
N1 N 0.5952(3) 0.1775(3) 0.89250(17) 0.0183(6) Uani 1 1 d . . . . .
H1N H 0.571366 0.202469 0.935165 0.022 Uiso 1 1 d R U . . .
N2 N 0.7832(3) 0.1560(3) 0.84274(18) 0.0220(6) Uani 1 1 d . . . . .
H2N H 0.722961 0.154558 0.794946 0.026 Uiso 1 1 d R U . . .
N3 N 0.8200(4) 0.1854(4) 0.98386(19) 0.0311(8) Uani 1 1 d . . . . .
H3N H 0.911667 0.183083 0.992759 0.037 Uiso 1 1 d R U . . .
C1 C 0.5582(4) 0.3036(3) 0.60336(19) 0.0137(6) Uani 1 1 d . . . . .
C2 C 0.4896(4) 0.3839(3) 0.6324(2) 0.0176(6) Uani 1 1 d . . . . .
H2 H 0.400355 0.395692 0.601760 0.021 Uiso 1 1 calc R U . . .
C3 C 0.5775(4) 0.4428(3) 0.7146(2) 0.0202(7) Uani 1 1 d . . . . .
H3 H 0.557285 0.500630 0.748582 0.024 Uiso 1 1 calc R U . . .
C4 C 0.7008(4) 0.4004(3) 0.7373(2) 0.0206(7) Uani 1 1 d . . . . .
H4 H 0.778081 0.425697 0.788874 0.025 Uiso 1 1 calc R U . . .
C5 C 0.6892(4) 0.3139(3) 0.6697(2) 0.0163(6) Uani 1 1 d . . . . .
H5 H 0.756415 0.270218 0.668533 0.020 Uiso 1 1 calc R U . . .
C6 C 0.4844(4) 0.1448(3) 0.8142(2) 0.0166(6) Uani 1 1 d . . . . .
C7 C 0.4565(4) 0.0479(3) 0.7477(2) 0.0190(7) Uani 1 1 d . . . . .
H7 H 0.514087 -0.005006 0.745755 0.023 Uiso 1 1 calc R U . . .
C8 C 0.3269(4) 0.0450(3) 0.6847(2) 0.0219(7) Uani 1 1 d . . . . .
H8 H 0.282939 -0.010060 0.632858 0.026 Uiso 1 1 calc R U . . .
C9 C 0.2741(4) 0.1383(4) 0.7125(2) 0.0238(8) Uani 1 1 d . . . . .
H9 H 0.187755 0.155265 0.682932 0.029 Uiso 1 1 calc R U . . .
C10 C 0.3729(4) 0.2019(4) 0.7924(2) 0.0204(7) Uani 1 1 d . . . . .
H10 H 0.365742 0.270020 0.825208 0.024 Uiso 1 1 calc R U . . .
C11 C 0.6304(4) 0.3199(3) 0.4466(2) 0.0141(6) Uani 1 1 d . . . . .
C12 C 0.6096(4) 0.2709(4) 0.3656(2) 0.0211(7) Uani 1 1 d . . . . .
H12 H 0.529727 0.185758 0.341803 0.025 Uiso 1 1 calc R U . . .
C13 C 0.7040(4) 0.3449(4) 0.3194(2) 0.0265(8) Uani 1 1 d . . . . .
H13 H 0.687517 0.311950 0.263680 0.032 Uiso 1 1 calc R U . . .
C14 C 0.8235(4) 0.4681(4) 0.3552(3) 0.0299(9) Uani 1 1 d . . . . .
H14 H 0.889803 0.518609 0.324207 0.036 Uiso 1 1 calc R U . . .
C15 C 0.8456(4) 0.5163(4) 0.4349(2) 0.0230(7) Uani 1 1 d . . . . .
H15 H 0.927078 0.600476 0.458862 0.028 Uiso 1 1 calc R U . . .
C16 C 0.7492(4) 0.4430(3) 0.4815(2) 0.0176(7) Uani 1 1 d . . . . .
H16 H 0.765153 0.477336 0.536771 0.021 Uiso 1 1 calc R U . . .
C17 C 0.3167(4) 0.2246(3) 0.45131(19) 0.0140(6) Uani 1 1 d . . . . .
C18 C 0.2914(4) 0.2807(3) 0.3770(2) 0.0174(6) Uani 1 1 d . . . . .
H18 H 0.372759 0.319541 0.352518 0.021 Uiso 1 1 calc R U . . .
C19 C 0.1473(4) 0.2799(3) 0.3388(2) 0.0217(7) Uani 1 1 d . . . . .
H19 H 0.130453 0.317030 0.287905 0.026 Uiso 1 1 calc R U . . .
C20 C 0.0293(4) 0.2256(3) 0.3744(2) 0.0216(7) Uani 1 1 d . . . . .
H20 H -0.068259 0.226727 0.348494 0.026 Uiso 1 1 calc R U . . .
C21 C 0.0528(4) 0.1694(4) 0.4480(2) 0.0210(7) Uani 1 1 d . . . . .
H21 H -0.028930 0.131153 0.472335 0.025 Uiso 1 1 calc R U . . .
C22 C 0.1955(4) 0.1689(3) 0.4860(2) 0.0168(6) Uani 1 1 d . . . . .
H22 H 0.210849 0.130102 0.536385 0.020 Uiso 1 1 calc R U . . .
C23 C 0.7347(4) 0.1734(4) 0.9066(2) 0.0205(7) Uani 1 1 d . . . . .
C24 C 0.9275(4) 0.1420(5) 0.8447(2) 0.0299(9) Uani 1 1 d . . . . .
H24 H 0.960687 0.103951 0.896753 0.036 Uiso 1 1 calc R U . . .
C25 C 0.8957(6) 0.0435(5) 0.7713(3) 0.0390(11) Uani 1 1 d . . . . .
H25A H 0.818445 -0.044421 0.775575 0.059 Uiso 1 1 calc R U . . .
H25B H 0.990486 0.033595 0.770785 0.059 Uiso 1 1 calc R U . . .
H25C H 0.857374 0.077278 0.719972 0.059 Uiso 1 1 calc R U . . .
C26 C 1.0504(5) 0.2788(6) 0.8450(3) 0.0483(12) Uani 1 1 d . . . . .
H26A H 1.023474 0.313716 0.792171 0.072 Uiso 1 1 calc R U . . .
H26B H 1.148718 0.270538 0.852596 0.072 Uiso 1 1 calc R U . . .
H26C H 1.058891 0.341024 0.890557 0.072 Uiso 1 1 calc R U . . .
C27 C 0.7760(5) 0.1957(5) 1.0600(2) 0.0321(9) Uani 1 1 d . . . . .
H27 H 0.661637 0.152222 1.046568 0.038 Uiso 1 1 calc R U . . .
C28 C 0.8435(5) 0.1174(5) 1.1222(3) 0.0406(11) Uani 1 1 d . . . . .
H28A H 0.803354 0.022729 1.098785 0.061 Uiso 1 1 calc R U . . .
H28B H 0.815013 0.122393 1.173527 0.061 Uiso 1 1 calc R U . . .
H28C H 0.955500 0.156669 1.134359 0.061 Uiso 1 1 calc R U . . .
C29 C 0.8272(7) 0.3400(5) 1.0918(3) 0.0503(12) Uani 1 1 d . . . . .
H29A H 0.939529 0.382393 1.109259 0.075 Uiso 1 1 calc R U . . .
H29B H 0.788251 0.345869 1.139151 0.075 Uiso 1 1 calc R U . . .
H29C H 0.787536 0.386934 1.047779 0.075 Uiso 1 1 calc R U . . .
Sb Sb 0.35046(3) 0.27106(3) 1.07912(2) 0.02586(7) Uani 1 1 d . . . . .
F1 F 0.2714(5) 0.3966(4) 1.0361(2) 0.0874(13) Uani 1 1 d . . . . .
F3 F 0.4162(3) 0.2598(3) 0.98519(15) 0.0452(7) Uani 1 1 d . . . . .
F4 F 0.5346(3) 0.4135(3) 1.13103(17) 0.0498(7) Uani 1 1 d . . . . .
F5 F 0.2845(3) 0.2748(3) 1.17333(17) 0.0610(9) Uani 1 1 d . . . . .
F6 F 0.4313(4) 0.1479(3) 1.12154(19) 0.0644(9) Uani 1 1 d . . . . .
F2 F 0.1615(3) 0.1337(4) 1.02631(18) 0.0736(11) Uani 1 1 d . . . . .

loop_
_atom_site_aniso_label
_atom_site_aniso_U_11
_atom_site_aniso_U_22
_atom_site_aniso_U_33
_atom_site_aniso_U_23
_atom_site_aniso_U_13
_atom_site_aniso_U_12
Pd 0.01249(16) 0.01040(16) 0.01300(16) 0.00238(12) 0.00435(12) 0.00574(13)
Cl 0.0139(4) 0.0163(4) 0.0258(4) 0.0007(3) 0.0044(3) 0.0063(3)
Fe 0.0129(2) 0.0127(2) 0.0119(2) 0.00158(17) 0.00472(16) 0.00522(17)
P 0.0126(4) 0.0105(4) 0.0123(4) 0.0023(3) 0.0044(3) 0.0054(3)
N1 0.0187(14) 0.0282(16) 0.0103(13) 0.0017(11) 0.0049(11) 0.0111(12)
N2 0.0227(15) 0.0370(18) 0.0134(14) 0.0054(12) 0.0046(11) 0.0196(14)
N3 0.0250(16) 0.060(2) 0.0147(15) 0.0057(15) 0.0063(12) 0.0237(17)
C1 0.0154(15) 0.0133(15) 0.0135(15) 0.0054(12) 0.0066(12) 0.0050(12)
C2 0.0244(17) 0.0136(15) 0.0191(16) 0.0049(12) 0.0076(13) 0.0110(14)
C3 0.0291(18) 0.0120(15) 0.0207(17) 0.0004(13) 0.0094(14) 0.0079(14)
C4 0.0191(16) 0.0179(16) 0.0158(16) -0.0004(13) 0.0044(13) -0.0018(14)
C5 0.0140(15) 0.0164(15) 0.0182(16) 0.0043(12) 0.0082(12) 0.0035(13)
C6 0.0167(15) 0.0166(16) 0.0152(16) 0.0039(12) 0.0065(12) 0.0041(13)
C7 0.0240(17) 0.0143(15) 0.0171(17) 0.0042(13) 0.0073(13) 0.0047(14)
C8 0.0224(17) 0.0187(17) 0.0161(17) 0.0039(13) 0.0060(13) -0.0013(14)
C9 0.0146(16) 0.038(2) 0.0171(17) 0.0083(15) 0.0059(13) 0.0075(15)
C10 0.0177(16) 0.0302(19) 0.0173(17) 0.0047(14) 0.0103(13) 0.0101(15)
C11 0.0167(15) 0.0159(15) 0.0162(16) 0.0061(12) 0.0074(12) 0.0114(13)
C12 0.0238(17) 0.0228(18) 0.0176(17) 0.0001(13) 0.0065(13) 0.0100(15)
C13 0.032(2) 0.040(2) 0.0190(18) 0.0103(16) 0.0143(15) 0.0208(18)
C14 0.028(2) 0.039(2) 0.035(2) 0.0201(18) 0.0204(17) 0.0185(18)
C15 0.0187(17) 0.0190(17) 0.036(2) 0.0102(15) 0.0118(15) 0.0092(14)
C16 0.0161(15) 0.0192(16) 0.0203(17) 0.0040(13) 0.0054(13) 0.0096(13)
C17 0.0157(15) 0.0104(14) 0.0162(16) -0.0004(12) 0.0037(12) 0.0060(12)
C18 0.0167(16) 0.0133(15) 0.0196(17) 0.0017(12) 0.0044(13) 0.0037(13)
C19 0.0217(17) 0.0191(17) 0.0206(17) 0.0071(14) 0.0013(14) 0.0068(14)
C20 0.0145(16) 0.0168(16) 0.0293(19) 0.0033(14) -0.0004(13) 0.0061(13)
C21 0.0183(16) 0.0218(17) 0.0244(18) 0.0013(14) 0.0078(14) 0.0085(14)
C22 0.0193(16) 0.0165(16) 0.0177(16) 0.0033(12) 0.0059(13) 0.0102(13)
C23 0.0223(17) 0.0255(18) 0.0157(16) 0.0044(14) 0.0061(13) 0.0111(15)
C24 0.031(2) 0.054(3) 0.0220(19) 0.0143(18) 0.0136(16) 0.031(2)
C25 0.056(3) 0.057(3) 0.031(2) 0.017(2) 0.024(2) 0.043(3)
C26 0.024(2) 0.071(4) 0.048(3) 0.004(3) 0.013(2) 0.015(2)
C27 0.027(2) 0.058(3) 0.0136(17) 0.0032(17) 0.0046(14) 0.020(2)
C28 0.042(3) 0.054(3) 0.027(2) 0.014(2) 0.0114(19) 0.019(2)
C29 0.068(3) 0.055(3) 0.039(3) 0.006(2) 0.022(2) 0.030(3)
Sb 0.02724(13) 0.03334(15) 0.01552(12) -0.00199(10) 0.00568(9) 0.01072(11)
F1 0.116(3) 0.113(3) 0.073(2) 0.017(2) 0.016(2) 0.095(3)
F3 0.0594(17) 0.0594(17) 0.0258(13) 0.0015(12) 0.0221(12) 0.0266(15)
F4 0.0482(16) 0.0411(15) 0.0426(16) -0.0028(12) 0.0182(13) -0.0044(13)
F5 0.0623(19) 0.0604(19) 0.0393(16) -0.0195(14) 0.0330(14) -0.0097(15)
F6 0.098(3) 0.0485(18) 0.0533(19) 0.0195(15) 0.0125(17) 0.0420(18)
F2 0.0420(17) 0.095(3) 0.0411(17) -0.0277(17) 0.0072(13) -0.0155(17)

loop_
_atom_type_symbol
_atom_type_description
_atom_type_scat_dispersion_real
_atom_type_scat_dispersion_imag
_atom_type_scat_source
C C 0.0033 0.0016 'International Tables Vol C Tables 4.2.6.8 and 6.1.1.4'
H H 0.0000 0.0000 'International Tables Vol C Tables 4.2.6.8 and 6.1.1.4'
Cl Cl 0.1484 0.1585 'International Tables Vol C Tables 4.2.6.8 and 6.1.1.4'
F F 0.0171 0.0103 'International Tables Vol C Tables 4.2.6.8 and 6.1.1.4'
Fe Fe 0.3463 0.8444 'International Tables Vol C Tables 4.2.6.8 and 6.1.1.4'
N N 0.0061 0.0033 'International Tables Vol C Tables 4.2.6.8 and 6.1.1.4'
P P 0.1023 0.0942 'International Tables Vol C Tables 4.2.6.8 and 6.1.1.4'
Pd Pd -0.9988 1.0072 'International Tables Vol C Tables 4.2.6.8 and 6.1.1.4'
Sb Sb -0.5866 1.5461 'International Tables Vol C Tables 4.2.6.8 and 6.1.1.4'

loop_
_geom_angle_atom_site_label_1
_geom_angle_atom_site_label_2
_geom_angle_atom_site_label_3
_geom_angle
_geom_angle_site_symmetry_1
_geom_angle_site_symmetry_3
_geom_angle_publ_flag
Cl Pd Cl 180.0 . 2_656 ?
Cl Pd P 94.07(3) . 2_656 ?
Cl Pd P 85.93(3) 2_656 2_656 ?
Cl Pd P 85.93(3) . . ?
Cl Pd P 94.07(3) 2_656 . ?
P Pd P 180.0 2_656 . ?
C10 Fe C9 40.86(14) . . ?
C10 Fe C3 101.30(14) . . ?
C9 Fe C3 117.14(15) . . ?
C10 Fe C5 155.26(14) . . ?
C9 Fe C5 163.87(14) . . ?
C3 Fe C5 68.40(14) . . ?
C10 Fe C2 118.99(14) . . ?
C9 Fe C2 105.19(14) . . ?
C3 Fe C2 40.59(13) . . ?
C5 Fe C2 68.50(13) . . ?
C10 Fe C4 117.34(14) . . ?
C9 Fe C4 152.58(15) . . ?
C3 Fe C4 40.52(14) . . ?
C5 Fe C4 40.53(13) . . ?
C2 Fe C4 68.17(14) . . ?
C10 Fe C6 40.77(13) . . ?
C9 Fe C6 68.12(13) . . ?
C3 Fe C6 120.05(14) . . ?
C5 Fe C6 123.73(13) . . ?
C2 Fe C6 155.81(13) . . ?
C4 Fe C6 106.50(13) . . ?
C10 Fe C8 68.60(15) . . ?
C9 Fe C8 40.57(15) . . ?
C3 Fe C8 155.03(15) . . ?
C5 Fe C8 129.52(14) . . ?
C2 Fe C8 123.07(14) . . ?
C4 Fe C8 164.41(15) . . ?
C6 Fe C8 67.84(13) . . ?
C10 Fe C1 157.82(13) . . ?
C9 Fe C1 124.84(13) . . ?
C3 Fe C1 68.56(13) . . ?
C5 Fe C1 40.89(12) . . ?
C2 Fe C1 40.78(12) . . ?
C4 Fe C1 68.43(13) . . ?
C6 Fe C1 161.32(13) . . ?
C8 Fe C1 111.99(13) . . ?
C10 Fe C7 68.54(14) . . ?
C9 Fe C7 68.05(15) . . ?
C3 Fe C7 158.72(14) . . ?
C5 Fe C7 112.78(14) . . ?
C2 Fe C7 160.69(14) . . ?
C4 Fe C7 126.23(14) . . ?
C6 Fe C7 40.36(13) . . ?
C8 Fe C7 40.24(14) . . ?
C1 Fe C7 127.25(13) . . ?
C1 P C17 104.75(14) . . ?
C1 P C11 106.21(15) . . ?
C17 P C11 104.89(14) . . ?
C1 P Pd 114.10(10) . . ?
C17 P Pd 115.84(10) . . ?
C11 P Pd 110.21(10) . . ?
C23 N1 C6 124.9(3) . . ?
C23 N1 H1N 117.5 . . ?
C6 N1 H1N 117.6 . . ?
C23 N2 C24 127.5(3) . . ?
C23 N2 H2N 114.8 . . ?
C24 N2 H2N 117.7 . . ?
C23 N3 C27 126.7(3) . . ?
C23 N3 H3N 119.4 . . ?
C27 N3 H3N 113.8 . . ?
C2 C1 C5 107.0(3) . . ?
C2 C1 P 126.6(2) . . ?
C5 C1 P 126.3(2) . . ?
C2 C1 Fe 69.10(18) . . ?
C5 C1 Fe 68.98(17) . . ?
P C1 Fe 129.81(17) . . ?
C3 C2 C1 108.4(3) . . ?
C3 C2 Fe 69.53(19) . . ?
C1 C2 Fe 70.12(17) . . ?
C3 C2 H2 125.8 . . ?
C1 C2 H2 125.8 . . ?
Fe C2 H2 126.1 . . ?
C4 C3 C2 108.1(3) . . ?
C4 C3 Fe 69.93(19) . . ?
C2 C3 Fe 69.88(19) . . ?
C4 C3 H3 126.0 . . ?
C2 C3 H3 126.0 . . ?
Fe C3 H3 125.8 . . ?
C3 C4 C5 108.4(3) . . ?
C3 C4 Fe 69.56(19) . . ?
C5 C4 Fe 69.65(18) . . ?
C3 C4 H4 125.8 . . ?
C5 C4 H4 125.8 . . ?
Fe C4 H4 126.5 . . ?
C4 C5 C1 108.2(3) . . ?
C4 C5 Fe 69.82(18) . . ?
C1 C5 Fe 70.13(17) . . ?
C4 C5 H5 125.9 . . ?
C1 C5 H5 125.9 . . ?
Fe C5 H5 125.7 . . ?
N1 C6 C10 123.0(3) . . ?
N1 C6 C7 128.3(3) . . ?
C10 C6 C7 108.6(3) . . ?
N1 C6 Fe 129.4(2) . . ?
C10 C6 Fe 68.80(18) . . ?
C7 C6 Fe 70.60(18) . . ?
C8 C7 C6 107.4(3) . . ?
C8 C7 Fe 69.15(19) . . ?
C6 C7 Fe 69.03(18) . . ?
C8 C7 H7 126.3 . . ?
C6 C7 H7 126.3 . . ?
Fe C7 H7 127.1 . . ?
C7 C8 C9 108.4(3) . . ?
C7 C8 Fe 70.61(19) . . ?
C9 C8 Fe 69.3(2) . . ?
C7 C8 H8 125.8 . . ?
C9 C8 H8 125.8 . . ?
Fe C8 H8 125.9 . . ?
C8 C9 C10 108.1(3) . . ?
C8 C9 Fe 70.12(19) . . ?
C10 C9 Fe 69.10(19) . . ?
C8 C9 H9 125.9 . . ?
C10 C9 H9 125.9 . . ?
Fe C9 H9 126.4 . . ?
C9 C10 C6 107.5(3) . . ?
C9 C10 Fe 70.04(19) . . ?
C6 C10 Fe 70.43(18) . . ?
C9 C10 H10 126.3 . . ?
C6 C10 H10 126.3 . . ?
Fe C10 H10 124.9 . . ?
C16 C11 C12 119.3(3) . . ?
C16 C11 P 123.7(2) . . ?
C12 C11 P 117.0(3) . . ?
C13 C12 C11 120.7(3) . . ?
C13 C12 H12 119.7 . . ?
C11 C12 H12 119.7 . . ?
C12 C13 C14 119.5(3) . . ?
C12 C13 H13 120.3 . . ?
C14 C13 H13 120.3 . . ?
C15 C14 C13 120.2(3) . . ?
C15 C14 H14 119.9 . . ?
C13 C14 H14 119.9 . . ?
C14 C15 C16 120.6(4) . . ?
C14 C15 H15 119.7 . . ?
C16 C15 H15 119.7 . . ?
C11 C16 C15 119.8(3) . . ?
C11 C16 H16 120.1 . . ?
C15 C16 H16 120.1 . . ?
C22 C17 C18 118.6(3) . . ?
C22 C17 P 119.1(2) . . ?
C18 C17 P 122.2(2) . . ?
C19 C18 C17 120.2(3) . . ?
C19 C18 H18 119.9 . . ?
C17 C18 H18 119.9 . . ?
C20 C19 C18 120.4(3) . . ?
C20 C19 H19 119.8 . . ?
C18 C19 H19 119.8 . . ?
C19 C20 C21 120.0(3) . . ?
C19 C20 H20 120.0 . . ?
C21 C20 H20 120.0 . . ?
C22 C21 C20 119.9(3) . . ?
C22 C21 H21 120.0 . . ?
C20 C21 H21 120.0 . . ?
C21 C22 C17 120.9(3) . . ?
C21 C22 H22 119.6 . . ?
C17 C22 H22 119.6 . . ?
N2 C23 N3 121.2(3) . . ?
N2 C23 N1 119.1(3) . . ?
N3 C23 N1 119.7(3) . . ?
N2 C24 C26 109.7(3) . . ?
N2 C24 C25 107.9(3) . . ?
C26 C24 C25 113.0(3) . . ?
N2 C24 H24 108.7 . . ?
C26 C24 H24 108.7 . . ?
C25 C24 H24 108.7 . . ?
C24 C25 H25A 109.5 . . ?
C24 C25 H25B 109.5 . . ?
H25A C25 H25B 109.5 . . ?
C24 C25 H25C 109.5 . . ?
H25A C25 H25C 109.5 . . ?
H25B C25 H25C 109.5 . . ?
C24 C26 H26A 109.5 . . ?
C24 C26 H26B 109.5 . . ?
H26A C26 H26B 109.5 . . ?
C24 C26 H26C 109.5 . . ?
H26A C26 H26C 109.5 . . ?
H26B C26 H26C 109.5 . . ?
N3 C27 C29 110.2(4) . . ?
N3 C27 C28 108.0(3) . . ?
C29 C27 C28 113.1(4) . . ?
N3 C27 H27 108.5 . . ?
C29 C27 H27 108.5 . . ?
C28 C27 H27 108.5 . . ?
C27 C28 H28A 109.5 . . ?
C27 C28 H28B 109.5 . . ?
H28A C28 H28B 109.5 . . ?
C27 C28 H28C 109.5 . . ?
H28A C28 H28C 109.5 . . ?
H28B C28 H28C 109.5 . . ?
C27 C29 H29A 109.5 . . ?
C27 C29 H29B 109.5 . . ?
H29A C29 H29B 109.5 . . ?
C27 C29 H29C 109.5 . . ?
H29A C29 H29C 109.5 . . ?
H29B C29 H29C 109.5 . . ?
F6 Sb F4 90.69(15) . . ?
F6 Sb F2 91.83(18) . . ?
F4 Sb F2 177.39(17) . . ?
F6 Sb F5 89.55(16) . . ?
F4 Sb F5 89.82(12) . . ?
F2 Sb F5 89.52(13) . . ?
F6 Sb F1 179.24(19) . . ?
F4 Sb F1 88.74(18) . . ?
F2 Sb F1 88.7(2) . . ?
F5 Sb F1 90.95(17) . . ?
F6 Sb F3 88.26(14) . . ?
F4 Sb F3 91.30(12) . . ?
F2 Sb F3 89.45(13) . . ?
F5 Sb F3 177.55(14) . . ?
F1 Sb F3 91.25(15) . . ?

loop_
_geom_bond_atom_site_label_1
_geom_bond_atom_site_label_2
_geom_bond_distance
_geom_bond_site_symmetry_2
_geom_bond_publ_flag
Pd Cl 2.2960(9) . ?
Pd Cl 2.2960(9) 2_656 ?
Pd P 2.3249(8) 2_656 ?
Pd P 2.3249(8) . ?
Fe C10 2.031(3) . ?
Fe C9 2.043(3) . ?
Fe C3 2.044(3) . ?
Fe C5 2.047(3) . ?
Fe C2 2.049(3) . ?
Fe C4 2.049(3) . ?
Fe C6 2.053(3) . ?
Fe C8 2.054(3) . ?
Fe C1 2.062(3) . ?
Fe C7 2.073(3) . ?
P C1 1.798(3) . ?
P C17 1.815(3) . ?
P C11 1.816(3) . ?
N1 C23 1.348(4) . ?
N1 C6 1.415(4) . ?
N1 H1N 0.8800 . ?
N2 C23 1.320(4) . ?
N2 C24 1.474(4) . ?
N2 H2N 0.8621 . ?
N3 C23 1.327(4) . ?
N3 C27 1.470(5) . ?
N3 H3N 0.8840 . ?
C1 C2 1.433(4) . ?
C1 C5 1.436(4) . ?
C2 C3 1.420(5) . ?
C2 H2 0.9500 . ?
C3 C4 1.417(5) . ?
C3 H3 0.9500 . ?
C4 C5 1.419(5) . ?
C4 H4 0.9500 . ?
C5 H5 0.9500 . ?
C6 C10 1.423(5) . ?
C6 C7 1.424(5) . ?
C7 C8 1.420(5) . ?
C7 H7 0.9500 . ?
C8 C9 1.421(5) . ?
C8 H8 0.9500 . ?
C9 C10 1.422(5) . ?
C9 H9 0.9500 . ?
C10 H10 0.9500 . ?
C11 C16 1.387(5) . ?
C11 C12 1.393(5) . ?
C12 C13 1.386(5) . ?
C12 H12 0.9500 . ?
C13 C14 1.394(6) . ?
C13 H13 0.9500 . ?
C14 C15 1.366(6) . ?
C14 H14 0.9500 . ?
C15 C16 1.398(5) . ?
C15 H15 0.9500 . ?
C16 H16 0.9500 . ?
C17 C22 1.392(4) . ?
C17 C18 1.397(4) . ?
C18 C19 1.392(5) . ?
C18 H18 0.9500 . ?
C19 C20 1.375(5) . ?
C19 H19 0.9500 . ?
C20 C21 1.386(5) . ?
C20 H20 0.9500 . ?
C21 C22 1.385(5) . ?
C21 H21 0.9500 . ?
C22 H22 0.9500 . ?
C24 C26 1.508(7) . ?
C24 C25 1.510(6) . ?
C24 H24 1.0000 . ?
C25 H25A 0.9800 . ?
C25 H25B 0.9800 . ?
C25 H25C 0.9800 . ?
C26 H26A 0.9800 . ?
C26 H26B 0.9800 . ?
C26 H26C 0.9800 . ?
C27 C29 1.488(7) . ?
C27 C28 1.526(6) . ?
C27 H27 1.0000 . ?
C28 H28A 0.9800 . ?
C28 H28B 0.9800 . ?
C28 H28C 0.9800 . ?
C29 H29A 0.9800 . ?
C29 H29B 0.9800 . ?
C29 H29C 0.9800 . ?
Sb F6 1.852(3) . ?
Sb F4 1.856(3) . ?
Sb F2 1.862(3) . ?
Sb F5 1.866(2) . ?
Sb F1 1.866(3) . ?
Sb F3 1.874(2) . ?
